data_2238982
loop_
_publ_author_name
'Souza, Bruno S.'
'Bortoluzzi, Adailton J.'
'Nome, Faruk'

_publ_section_title
;
 1-Carboxynaphthalen-2-yl acetate monohydrate
;
_journal_coeditor_code HG5366
_journal_issue 2
_journal_name_full 'Acta Crystallographica Section E'
_journal_page_first o105
_journal_paper_doi 10.1107/S1600536813034338
_journal_volume 70
_journal_year 2014
_chemical_formula_iupac 'C13 H10 O4, H2 O'
_chemical_formula_moiety 'C13 H10 O4, H2 O'
_chemical_formula_sum 'C13 H12 O5'
_chemical_formula_weight 248.23
_chemical_name_systematic
;
1-Carboxynaphthalen-2-yl acetate monohydrate
;
_space_group_crystal_system monoclinic
_space_group_IT_number 14
_space_group_name_Hall '-P 2yn'
_space_group_name_H-M_alt 'P 1 21/n 1'
_symmetry_space_group_name_Hall '-P 2yn'
_symmetry_space_group_name_H-M 'P 1 21/n 1'
_atom_sites_solution_hydrogens mixed
_audit_creation_method SHELXL-2013
_cell_angle_alpha 90
_cell_angle_beta 94.863(10)
_cell_angle_gamma 90
_cell_formula_units_Z 4
_cell_length_a 9.0539(4)
_cell_length_b 11.6668(6)
_cell_length_c 11.8297(19)
_cell_measurement_reflns_used 25
_cell_measurement_temperature 293(2)
_cell_measurement_theta_max 15.54
_cell_measurement_theta_min 6.85
_cell_volume 1245.1(2)
_computing_cell_refinement
;
SET4 in CAD-4 Software  (Enraf--Nonius, 1989)
;
_computing_data_collection 'CAD-4 Software (Enraf--Nonius, 1989)'
_computing_data_reduction 'HELENA (Spek, 1996)'
_computing_molecular_graphics
;
PLATON (Spek, 2009)
;
_computing_publication_material 'SHELXL2013 (Sheldrick, 2008)'
_computing_structure_refinement 'SHELXL2013 (Sheldrick, 2008)'
_computing_structure_solution 'SIR97 (Altomare <i>et al.</i>, 1999)'
_diffrn_ambient_temperature 293(2)
_diffrn_measured_fraction_theta_full 0.994
_diffrn_measured_fraction_theta_max 0.995
_diffrn_measurement_device_type 'Enraf--Nonius CAD-4'
_diffrn_measurement_method \w--2\q
_diffrn_radiation_type MoK\a
_diffrn_radiation_wavelength 0.71073
_diffrn_reflns_av_R_equivalents 0.0210
_diffrn_reflns_limit_h_max 10
_diffrn_reflns_limit_h_min -10
_diffrn_reflns_limit_k_max 0
_diffrn_reflns_limit_k_min -14
_diffrn_reflns_limit_l_max 0
_diffrn_reflns_limit_l_min -14
_diffrn_reflns_number 2405
_diffrn_reflns_theta_full 25.242
_diffrn_reflns_theta_max 25.464
_diffrn_reflns_theta_min 2.456
_diffrn_standards_decay_% 1
_diffrn_standards_interval_count 200
_diffrn_standards_number 3
_exptl_absorpt_coefficient_mu 0.103
_exptl_absorpt_correction_type none
_exptl_crystal_colour colorless
_exptl_crystal_density_diffrn 1.324
_exptl_crystal_description 'irregular block'
_exptl_crystal_F_000 520
_exptl_crystal_size_max 0.43
_exptl_crystal_size_mid 0.33
_exptl_crystal_size_min 0.26
_refine_diff_density_max 0.152
_refine_diff_density_min -0.117
_refine_ls_extinction_method none
_refine_ls_goodness_of_fit_ref 1.050
_refine_ls_hydrogen_treatment mixed
_refine_ls_matrix_type full
_refine_ls_number_parameters 175
_refine_ls_number_reflns 2294
_refine_ls_number_restraints 0
_refine_ls_restrained_S_all 1.050
_refine_ls_R_factor_all 0.1122
_refine_ls_R_factor_gt 0.0449
_refine_ls_shift/su_max 0.000
_refine_ls_shift/su_mean 0.000
_refine_ls_structure_factor_coef Fsqd
_refine_ls_weighting_details
;
 w=1/[\s^2^(Fo^2^)+(0.0419P)^2^+0.2858P]
 where P=(Fo^2^+2Fc^2^)/3
;
_refine_ls_weighting_scheme calc
_refine_ls_wR_factor_gt 0.1041
_refine_ls_wR_factor_ref 0.1248
_reflns_number_gt 1298
_reflns_number_total 2294
_reflns_threshold_expression I>2\s(I)
_cod_data_source_file hg5366sup1.cif
_cod_data_source_block I
_cod_database_code 2238982
_cod_database_fobs_code 2238982
_shelx_space_group_comment
;
The symmetry employed for this shelxl refinement is uniquely defined
by the following loop, which should always be used as a source of
symmetry information in preference to the above space-group names.
They are only intended as comments.
;
_shelxl_version_number 2013

loop_
_space_group_symop_operation_xyz
'x, y, z'
'-x+1/2, y+1/2, -z+1/2'
'-x, -y, -z'
'x-1/2, -y-1/2, z-1/2'

loop_
_atom_site_type_symbol
_atom_site_label
_atom_site_fract_x
_atom_site_fract_y
_atom_site_fract_z
_atom_site_U_iso_or_equiv
_atom_site_adp_type
_atom_site_calc_flag
_atom_site_occupancy
C C1 0.0923(3) 0.2036(2) 0.23934(19) 0.0595(6) Uani d 1
C C2 0.1906(2) 0.12872(19) 0.19971(18) 0.0539(6) Uani d 1
C C3 0.1849(2) 0.1063(2) 0.08057(18) 0.0551(6) Uani d 1
C C4 0.2802(3) 0.0283(2) 0.0315(2) 0.0692(7) Uani d 1
H H4 0.3520 -0.0105 0.0775 0.083 Uiso calc 1
C C5 0.2677(3) 0.0094(3) -0.0827(2) 0.0823(8) Uani d 1
H H5 0.3319 -0.0418 -0.1136 0.099 Uiso calc 1
C C6 0.1608(4) 0.0655(3) -0.1536(2) 0.0860(9) Uani d 1
H H6 0.1539 0.0518 -0.2313 0.103 Uiso calc 1
C C7 0.0673(3) 0.1397(3) -0.1098(2) 0.0798(8) Uani d 1
H H7 -0.0043 0.1765 -0.1578 0.096 Uiso calc 1
C C8 0.0757(3) 0.1627(2) 0.0079(2) 0.0623(7) Uani d 1
C C9 -0.0210(3) 0.2410(2) 0.0553(2) 0.0756(8) Uani d 1
H H9 -0.0915 0.2794 0.0076 0.091 Uiso calc 1
C C10 -0.0136(3) 0.2617(2) 0.1685(2) 0.0725(8) Uani d 1
H H10 -0.0779 0.3136 0.1983 0.087 Uiso calc 1
C C11 0.0021(3) 0.1791(2) 0.4176(2) 0.0693(7) Uani d 1
C C12 0.0281(3) 0.2029(3) 0.5404(2) 0.0893(9) Uani d 1
H H12A 0.1143 0.2504 0.5541 0.134 Uiso calc 0.5
H H12B 0.0433 0.1319 0.5809 0.134 Uiso calc 0.5
H H12C -0.0564 0.2416 0.5660 0.134 Uiso calc 0.5
H H12D -0.0468 0.1656 0.5799 0.134 Uiso calc 0.5
H H12E 0.0241 0.2840 0.5531 0.134 Uiso calc 0.5
H H12F 0.1239 0.1743 0.5680 0.134 Uiso calc 0.5
C C13 0.3018(3) 0.0725(2) 0.2822(2) 0.0618(7) Uani d 1
O O1 0.10370(18) 0.22872(15) 0.35630(13) 0.0694(5) Uani d 1
O O2 -0.0957(2) 0.1226(2) 0.37330(17) 0.1085(8) Uani d 1
O O1W 0.6442(2) 0.0245(2) 0.4136(2) 0.0825(6) Uani d 1
O O3 0.4388(2) 0.09187(19) 0.26311(16) 0.0817(6) Uani d 1
O O4 0.2668(2) 0.0182(2) 0.36196(17) 0.1059(8) Uani d 1
H H1WA 0.727(4) 0.068(3) 0.407(3) 0.118(12) Uiso d 1
H H1WB 0.647(4) 0.012(3) 0.486(3) 0.127(14) Uiso d 1
H H3 0.504(4) 0.063(3) 0.325(3) 0.141(14) Uiso d 1

loop_
_atom_site_aniso_label
_atom_site_aniso_U_11
_atom_site_aniso_U_22
_atom_site_aniso_U_33
_atom_site_aniso_U_12
_atom_site_aniso_U_13
_atom_site_aniso_U_23
C1 0.0575(15) 0.0678(17) 0.0537(14) -0.0080(13) 0.0062(12) -0.0035(12)
C2 0.0487(13) 0.0602(15) 0.0528(14) -0.0071(12) 0.0043(11) 0.0028(11)
C3 0.0535(14) 0.0590(15) 0.0530(14) -0.0050(12) 0.0053(11) 0.0028(11)
C4 0.0688(17) 0.0746(18) 0.0646(17) 0.0084(14) 0.0089(13) 0.0004(13)
C5 0.098(2) 0.084(2) 0.0668(19) 0.0066(17) 0.0193(16) -0.0065(16)
C6 0.112(3) 0.096(2) 0.0515(16) -0.001(2) 0.0101(17) -0.0051(16)
C7 0.091(2) 0.091(2) 0.0554(16) -0.0025(17) -0.0053(14) 0.0094(15)
C8 0.0632(16) 0.0653(17) 0.0583(15) -0.0013(13) 0.0042(12) 0.0086(12)
C9 0.0721(18) 0.081(2) 0.0727(18) 0.0140(15) -0.0005(14) 0.0116(15)
C10 0.0676(18) 0.0748(19) 0.0755(19) 0.0118(14) 0.0079(14) -0.0024(14)
C11 0.0619(16) 0.085(2) 0.0627(16) -0.0018(15) 0.0152(14) -0.0094(14)
C12 0.100(2) 0.106(2) 0.0635(17) -0.0008(19) 0.0171(16) -0.0147(16)
C13 0.0554(16) 0.0776(18) 0.0527(14) 0.0008(13) 0.0065(11) 0.0023(13)
O1 0.0672(11) 0.0819(12) 0.0603(11) -0.0111(9) 0.0124(9) -0.0138(9)
O2 0.0853(14) 0.162(2) 0.0806(14) -0.0544(15) 0.0216(11) -0.0253(14)
O1W 0.0611(13) 0.1075(16) 0.0773(14) -0.0148(12) -0.0026(10) 0.0156(12)
O3 0.0539(11) 0.1188(17) 0.0716(12) -0.0007(11) -0.0001(9) 0.0153(11)
O4 0.0798(14) 0.153(2) 0.0846(15) -0.0001(14) 0.0071(11) 0.0543(14)

loop_
_atom_type_symbol
_atom_type_description
_atom_type_scat_dispersion_real
_atom_type_scat_dispersion_imag
_atom_type_scat_source
C C 0.0033 0.0016 'International Tables Vol C Tables 4.2.6.8 and 6.1.1.4'
H H 0.0000 0.0000 'International Tables Vol C Tables 4.2.6.8 and 6.1.1.4'
O O 0.0106 0.0060 'International Tables Vol C Tables 4.2.6.8 and 6.1.1.4'

loop_
_geom_angle_atom_site_label_1
_geom_angle_atom_site_label_2
_geom_angle_atom_site_label_3
_geom_angle
C2 C1 C10 122.9(2)
C2 C1 O1 118.5(2)
C10 C1 O1 118.6(2)
C1 C2 C3 119.2(2)
C1 C2 C13 118.8(2)
C3 C2 C13 122.0(2)
C4 C3 C8 118.0(2)
C4 C3 C2 123.4(2)
C8 C3 C2 118.6(2)
C5 C4 C3 120.6(3)
C5 C4 H4 119.7
C3 C4 H4 119.7
C4 C5 C6 121.1(3)
C4 C5 H5 119.4
C6 C5 H5 119.4
C7 C6 C5 119.9(3)
C7 C6 H6 120.0
C5 C6 H6 120.0
C6 C7 C8 121.3(3)
C6 C7 H7 119.4
C8 C7 H7 119.4
C9 C8 C7 122.0(2)
C9 C8 C3 119.0(2)
C7 C8 C3 119.1(2)
C10 C9 C8 121.7(2)
C10 C9 H9 119.1
C8 C9 H9 119.1
C9 C10 C1 118.7(2)
C9 C10 H10 120.6
C1 C10 H10 120.6
O2 C11 O1 121.1(2)
O2 C11 C12 126.0(3)
O1 C11 C12 112.9(2)
C11 C12 H12A 109.5
C11 C12 H12B 109.5
H12A C12 H12B 109.5
C11 C12 H12C 109.5
H12A C12 H12C 109.5
H12B C12 H12C 109.5
C11 C12 H12D 109.5
H12A C12 H12D 141.1
H12B C12 H12D 56.3
H12C C12 H12D 56.3
C11 C12 H12E 109.5
H12A C12 H12E 56.3
H12B C12 H12E 141.1
H12C C12 H12E 56.3
H12D C12 H12E 109.5
C11 C12 H12F 109.5
H12A C12 H12F 56.3
H12B C12 H12F 56.3
H12C C12 H12F 141.1
H12D C12 H12F 109.5
H12E C12 H12F 109.5
O4 C13 O3 123.2(2)
O4 C13 C2 122.5(2)
O3 C13 C2 114.2(2)
C11 O1 C1 116.24(19)
H1WA O1W H1WB 103(3)
C13 O3 H3 110(2)

loop_
_geom_bond_atom_site_label_1
_geom_bond_atom_site_label_2
_geom_bond_distance
C1 C2 1.359(3)
C1 C10 1.394(3)
C1 O1 1.409(3)
C2 C3 1.430(3)
C2 C13 1.493(3)
C3 C4 1.412(3)
C3 C8 1.416(3)
C4 C5 1.364(4)
C4 H4 0.9300
C5 C6 1.390(4)
C5 H5 0.9300
C6 C7 1.345(4)
C6 H6 0.9300
C7 C8 1.414(3)
C7 H7 0.9300
C8 C9 1.413(4)
C9 C10 1.357(4)
C9 H9 0.9300
C10 H10 0.9300
C11 O2 1.190(3)
C11 O1 1.349(3)
C11 C12 1.478(3)
C12 H12A 0.9600
C12 H12B 0.9600
C12 H12C 0.9600
C12 H12D 0.9600
C12 H12E 0.9600
C12 H12F 0.9600
C13 O4 1.201(3)
C13 O3 1.299(3)
O1W H1WA 0.91(4)
O1W H1WB 0.87(4)
O3 H3 0.96(4)

loop_
_geom_hbond_atom_site_label_D
_geom_hbond_atom_site_label_H
_geom_hbond_atom_site_label_A
_geom_hbond_site_symmetry_A
_geom_hbond_distance_DH
_geom_hbond_distance_HA
_geom_hbond_distance_DA
_geom_hbond_angle_DHA
_geom_hbond_publ_flag
O3 H3 O1W . 0.96(4) 1.64(4) 2.585(3) 167(3) y
O1W H1WA O2 1_655 0.91(4) 1.81(4) 2.697(3) 165(3) y
O1W H1WB O4 3_656 0.87(4) 1.93(4) 2.754(3) 158(3) y

loop_
_geom_torsion_atom_site_label_1
_geom_torsion_atom_site_label_2
_geom_torsion_atom_site_label_3
_geom_torsion_atom_site_label_4
_geom_torsion
C10 C1 C2 C3 -1.1(3)
O1 C1 C2 C3 -177.20(19)
C10 C1 C2 C13 178.8(2)
O1 C1 C2 C13 2.7(3)
C1 C2 C3 C4 -178.7(2)
C13 C2 C3 C4 1.4(3)
C1 C2 C3 C8 -0.4(3)
C13 C2 C3 C8 179.7(2)
C8 C3 C4 C5 0.7(4)
C2 C3 C4 C5 179.1(2)
C3 C4 C5 C6 -0.5(4)
C4 C5 C6 C7 -0.1(5)
C5 C6 C7 C8 0.4(5)
C6 C7 C8 C9 179.5(3)
C6 C7 C8 C3 -0.1(4)
C4 C3 C8 C9 179.9(2)
C2 C3 C8 C9 1.5(3)
C4 C3 C8 C7 -0.5(3)
C2 C3 C8 C7 -178.9(2)
C7 C8 C9 C10 179.1(3)
C3 C8 C9 C10 -1.3(4)
C8 C9 C10 C1 -0.1(4)
C2 C1 C10 C9 1.3(4)
O1 C1 C10 C9 177.5(2)
C1 C2 C13 O4 55.8(4)
C3 C2 C13 O4 -124.3(3)
C1 C2 C13 O3 -121.1(2)
C3 C2 C13 O3 58.8(3)
O2 C11 O1 C1 -3.9(4)
C12 C11 O1 C1 175.8(2)
C2 C1 O1 C11 -104.4(3)
C10 C1 O1 C11 79.3(3)
